data_4328880
loop_
_publ_author_name
'Christopher S. Letko'
'Thomas B. Rauchfuss'
'Xiaoyuan Zhou'
'Danielle L. Gray'

_publ_contact_author
; 
Danielle L. Gray 
University of Illinois 
School of Chemical Sciences, Box 59-1 
505 South Mathews Avenue 
Urbana, Illinois  61801 
USA 
;
_publ_contact_author_email dgray@illinois.edu
_publ_contact_author_fax '1  217 244 8068'
_publ_contact_author_phone '1  217 244 1708'
_publ_section_title
;
 Influence of Second Coordination Sphere Hydroxyl Groups on the Reactivity
 of Copper(I) Complexes
;
_journal_name_full 'Inorganic Chemistry'
_journal_page_first 4511
_journal_page_last 4520
_journal_paper_doi 10.1021/ic202207e
_journal_volume 51
_journal_year 2012
_chemical_formula_moiety 'C18 H17 N3 O '
_chemical_formula_sum 'C18 H17 N3 O'
_chemical_formula_weight 291.35
_chemical_name_systematic
; 
? 
;
_space_group_IT_number 11
_symmetry_cell_setting monoclinic
_symmetry_space_group_name_Hall '-P 2yb'
_symmetry_space_group_name_H-M 'P 1 21/m 1'
_atom_sites_solution_hydrogens geom
_atom_sites_solution_primary direct
_atom_sites_solution_secondary difmap
_audit_creation_method SHELXL-97
_audit_update_record
; 
? 
;
_cell_angle_alpha 90.00
_cell_angle_beta 105.323(2)
_cell_angle_gamma 90.00
_cell_formula_units_Z 2
_cell_length_a 7.3863(3)
_cell_length_b 13.6515(6)
_cell_length_c 7.9701(3)
_cell_measurement_reflns_used 3033
_cell_measurement_temperature 173(2)
_cell_measurement_theta_max 67.50
_cell_measurement_theta_min 5.76
_cell_volume 775.09(6)
_computing_cell_refinement 'SAINT V7.68A (Bruker, 2005)'
_computing_data_collection 'APEX2 V2010.11-3 (Bruker, 2010)'
_computing_data_reduction
; 
SAINT V7.68A, XPREP V2005/2, SADABS V2007/4, TWINABS V2007/5 
(Bruker, 2005 & 2007) 
;
_computing_molecular_graphics
; 
SHELXTL V6.12 (Bruker, 2005), CrystalMaker v2.1.3 (CrystalMaker, 1994) 
;
_computing_publication_material 'XCIF V6.12 (Bruker, 2005)'
_computing_structure_refinement 'SHELXTL V6.12 (Bruker, 2005)'
_computing_structure_solution 'SHELXTL V6.12 (Bruker, 2005)'
_diffrn_ambient_temperature 173(2)
_diffrn_measured_fraction_theta_full 0.948
_diffrn_measured_fraction_theta_max 0.948
_diffrn_measurement_device 'Bruker Kappa/ApexII CCD'
_diffrn_measurement_method 'profile data from \f and \w scans'
_diffrn_radiation_monochromator graphite
_diffrn_radiation_source 'fine-focus sealed tube'
_diffrn_radiation_type CuK\a
_diffrn_radiation_wavelength 1.54178
_diffrn_radiation_wavelength_id bc75nas
_diffrn_reflns_av_R_equivalents 0.0465
_diffrn_reflns_av_sigmaI/netI 0.0362
_diffrn_reflns_limit_h_max 8
_diffrn_reflns_limit_h_min -8
_diffrn_reflns_limit_k_max 16
_diffrn_reflns_limit_k_min -11
_diffrn_reflns_limit_l_max 9
_diffrn_reflns_limit_l_min -9
_diffrn_reflns_number 7230
_diffrn_reflns_theta_full 67.85
_diffrn_reflns_theta_max 67.85
_diffrn_reflns_theta_min 5.76
_exptl_absorpt_coefficient_mu 0.633
_exptl_absorpt_correction_T_max 0.9702
_exptl_absorpt_correction_T_min 0.8120
_exptl_absorpt_correction_type integration
_exptl_absorpt_process_details 'SHELXTL/XPREP V2005/2 (Bruker, 2005)'
_exptl_crystal_colour colourless
_exptl_crystal_density_diffrn 1.248
_exptl_crystal_description plate
_exptl_crystal_F_000 308
_exptl_crystal_id bc75nas
_exptl_crystal_preparation
; 
The data crystal was mounted using oil (Parantone-N, Exxon) to a 
0.3 mm cryo-loop (Hampton Research) with the (0 -1 0) scattering 
planes roughly normal to the spindle axis. 
;
_exptl_crystal_size_max 0.584
_exptl_crystal_size_mid 0.124
_exptl_crystal_size_min 0.048
_refine_diff_density_max 0.205
_refine_diff_density_min -0.221
_refine_diff_density_rms 0.046
_refine_ls_extinction_method none
_refine_ls_goodness_of_fit_ref 1.051
_refine_ls_hydrogen_treatment mixed
_refine_ls_matrix_type full
_refine_ls_number_parameters 115
_refine_ls_number_reflns 1395
_refine_ls_number_restraints 0
_refine_ls_restrained_S_all 1.051
_refine_ls_R_factor_all 0.0579
_refine_ls_R_factor_gt 0.0496
_refine_ls_shift/su_max 0.000
_refine_ls_shift/su_mean 0.000
_refine_ls_structure_factor_coef Fsqd
_refine_ls_weighting_details 'calc w=1/[\s^2^(Fo^2^)+(0.0834P)^2^+0.1436P] where P=(Fo^2^+2Fc^2^)/3'
_refine_ls_weighting_scheme calc
_refine_ls_wR_factor_gt 0.1324
_refine_ls_wR_factor_ref 0.1389
_reflns_number_gt 1154
_reflns_number_total 1395
_reflns_threshold_expression >2sigma(I)
_cod_data_source_file ic202207e_si_002_1.cif
_cod_data_source_block bc75nas
_cod_original_cell_volume 775.09(5)
_cod_original_sg_symbol_H-M 'P 1 21/m 1 '
_cod_database_code 4328880

loop_
_symmetry_equiv_pos_as_xyz
'x, y, z'
'-x, y+1/2, -z'
'-x, -y, -z'
'x, -y-1/2, z'

loop_
_atom_site_label
_atom_site_type_symbol
_atom_site_fract_x
_atom_site_fract_y
_atom_site_fract_z
_atom_site_U_iso_or_equiv
_atom_site_adp_type
_atom_site_occupancy
_atom_site_symmetry_multiplicity
_atom_site_calc_flag
_atom_site_refinement_flags
O1 O 0.8732(3) 0.2500 0.2664(3) 0.0710(7) Uani 1 2 d S
N1 N 0.5942(3) 0.2500 0.3356(2) 0.0415(5) Uani 1 2 d S
H1N H 0.652(4) 0.2500 0.441(4) 0.062 Uiso 1 2 d S
N2 N 0.54464(18) 0.13927(11) 0.63102(16) 0.0402(4) Uani 1 1 d .
C1 C 0.3152(3) 0.2500 0.4476(3) 0.0383(6) Uani 1 2 d S
H1 H 0.1761 0.2500 0.3964 0.046 Uiso 1 2 calc SR
C2 C 0.4049(3) 0.2500 0.2970(3) 0.0375(5) Uani 1 2 d S
C3 C 0.7009(4) 0.2500 0.2157(3) 0.0465(6) Uani 1 2 d S
C4 C 0.5906(4) 0.2500 0.0383(3) 0.0444(6) Uani 1 2 d S
H4 H 0.6520 0.2500 -0.0525 0.053 Uiso 1 2 calc SR
C5 C 0.4023(4) 0.2500 -0.0022(3) 0.0460(6) Uani 1 2 d S
H5 H 0.3336 0.2500 -0.1212 0.055 Uiso 1 2 calc SR
C6 C 0.3027(3) 0.2500 0.1282(3) 0.0429(6) Uani 1 2 d S
H6 H 0.1693 0.2500 0.0982 0.051 Uiso 1 2 calc SR
C7 C 0.3632(2) 0.15788(13) 0.55914(18) 0.0378(4) Uani 1 1 d .
C8 C 0.5904(2) 0.06050(14) 0.73503(19) 0.0426(5) Uani 1 1 d .
C9 C 0.4538(3) -0.00133(15) 0.7666(2) 0.0489(5) Uani 1 1 d .
H9 H 0.4891 -0.0567 0.8402 0.059 Uiso 1 1 calc R
C10 C 0.2682(3) 0.01774(15) 0.6914(2) 0.0506(5) Uani 1 1 d .
H10 H 0.1737 -0.0243 0.7117 0.061 Uiso 1 1 calc R
C11 C 0.2201(2) 0.09898(15) 0.5857(2) 0.0455(5) Uani 1 1 d .
H11 H 0.0922 0.1141 0.5324 0.055 Uiso 1 1 calc R
C12 C 0.7948(3) 0.04463(16) 0.8175(3) 0.0569(5) Uani 1 1 d .
H12A H 0.8677 0.0684 0.7394 0.085 Uiso 1 1 calc R
H12B H 0.8187 -0.0254 0.8395 0.085 Uiso 1 1 calc R
H12C H 0.8320 0.0805 0.9278 0.085 Uiso 1 1 calc R

loop_
_atom_site_aniso_label
_atom_site_aniso_U_11
_atom_site_aniso_U_22
_atom_site_aniso_U_33
_atom_site_aniso_U_23
_atom_site_aniso_U_13
_atom_site_aniso_U_12
O1 0.0434(10) 0.120(2) 0.0511(10) 0.000 0.0154(8) 0.000
N1 0.0447(11) 0.0521(13) 0.0263(9) 0.000 0.0071(8) 0.000
N2 0.0468(8) 0.0430(9) 0.0299(6) -0.0003(6) 0.0086(6) -0.0005(6)
C1 0.0374(11) 0.0467(14) 0.0291(10) 0.000 0.0058(8) 0.000
C2 0.0450(12) 0.0363(13) 0.0297(10) 0.000 0.0074(9) 0.000
C3 0.0504(14) 0.0518(16) 0.0394(12) 0.000 0.0154(11) 0.000
C4 0.0619(15) 0.0400(14) 0.0335(11) 0.000 0.0168(10) 0.000
C5 0.0649(16) 0.0430(14) 0.0268(10) 0.000 0.0063(10) 0.000
C6 0.0468(13) 0.0465(14) 0.0319(11) 0.000 0.0044(9) 0.000
C7 0.0443(8) 0.0430(10) 0.0259(7) -0.0048(7) 0.0091(6) -0.0028(7)
C8 0.0552(10) 0.0424(11) 0.0296(7) -0.0035(7) 0.0100(7) 0.0023(8)
C9 0.0720(12) 0.0401(10) 0.0357(8) 0.0003(8) 0.0161(8) -0.0013(9)
C10 0.0615(11) 0.0468(11) 0.0466(10) -0.0016(8) 0.0197(8) -0.0109(9)
C11 0.0466(9) 0.0499(11) 0.0395(8) -0.0044(8) 0.0105(7) -0.0062(8)
C12 0.0599(11) 0.0581(13) 0.0486(10) 0.0076(9) 0.0074(8) 0.0102(10)

loop_
_atom_type_symbol
_atom_type_description
_atom_type_scat_dispersion_real
_atom_type_scat_dispersion_imag
_atom_type_scat_source
C C 0.0181 0.0091 'International Tables Vol C Tables 4.2.6.8 and 6.1.1.4'
H H 0.0000 0.0000 'International Tables Vol C Tables 4.2.6.8 and 6.1.1.4'
N N 0.0311 0.0180 'International Tables Vol C Tables 4.2.6.8 and 6.1.1.4'
O O 0.0492 0.0322 'International Tables Vol C Tables 4.2.6.8 and 6.1.1.4'

loop_
_exptl_crystal_face_index_h
_exptl_crystal_face_index_k
_exptl_crystal_face_index_l
_exptl_crystal_face_perp_dist
0.00 0.00 -1.00 0.0460
0.00 0.00 1.00 0.0780
0.00 1.00 0.00 0.2440
1.00 0.00 0.00 0.0240
-1.00 0.00 0.00 0.0240
0.00 -1.00 0.00 0.3400

loop_
_geom_angle_atom_site_label_1
_geom_angle_atom_site_label_2
_geom_angle_atom_site_label_3
_geom_angle
_geom_angle_site_symmetry_1
_geom_angle_site_symmetry_3
C2 N1 C3 125.8(2) . .
C2 N1 H1N 117(2) . .
C3 N1 H1N 117(2) . .
C7 N2 C8 118.45(15) . .
C2 C1 C7 112.22(11) . 4_565
C2 C1 C7 112.22(11) . .
C7 C1 C7 110.93(17) 4_565 .
C2 C1 H1 107.0 . .
C7 C1 H1 107.0 4_565 .
C7 C1 H1 107.0 . .
N1 C2 C6 119.8(2) . .
N1 C2 C1 117.58(19) . .
C6 C2 C1 122.7(2) . .
O1 C3 N1 120.0(2) . .
O1 C3 C4 126.4(2) . .
N1 C3 C4 113.6(2) . .
C5 C4 C3 121.3(2) . .
C5 C4 H4 119.3 . .
C3 C4 H4 119.3 . .
C4 C5 C6 121.8(2) . .
C4 C5 H5 119.1 . .
C6 C5 H5 119.1 . .
C2 C6 C5 117.7(2) . .
C2 C6 H6 121.2 . .
C5 C6 H6 121.2 . .
N2 C7 C11 122.88(16) . .
N2 C7 C1 117.29(15) . .
C11 C7 C1 119.80(16) . .
N2 C8 C9 121.43(16) . .
N2 C8 C12 116.54(16) . .
C9 C8 C12 122.01(17) . .
C10 C9 C8 119.79(18) . .
C10 C9 H9 120.1 . .
C8 C9 H9 120.1 . .
C9 C10 C11 119.11(17) . .
C9 C10 H10 120.4 . .
C11 C10 H10 120.4 . .
C10 C11 C7 118.33(17) . .
C10 C11 H11 120.8 . .
C7 C11 H11 120.8 . .
C8 C12 H12A 109.5 . .
C8 C12 H12B 109.5 . .
H12A C12 H12B 109.5 . .
C8 C12 H12C 109.5 . .
H12A C12 H12C 109.5 . .
H12B C12 H12C 109.5 . .

loop_
_geom_bond_atom_site_label_1
_geom_bond_atom_site_label_2
_geom_bond_distance
_geom_bond_site_symmetry_2
O1 C3 1.230(3) .
N1 C2 1.350(3) .
N1 C3 1.389(3) .
N1 H1N 0.84(3) .
N2 C7 1.336(2) .
N2 C8 1.345(2) .
C1 C2 1.516(3) .
C1 C7 1.527(2) 4_565
C1 C7 1.527(2) .
C1 H1 1.0000 .
C2 C6 1.358(3) .
C3 C4 1.434(3) .
C4 C5 1.342(4) .
C4 H4 0.9500 .
C5 C6 1.423(3) .
C5 H5 0.9500 .
C6 H6 0.9500 .
C7 C11 1.388(2) .
C8 C9 1.389(3) .
C8 C12 1.495(3) .
C9 C10 1.368(3) .
C9 H9 0.9500 .
C10 C11 1.381(3) .
C10 H10 0.9500 .
C11 H11 0.9500 .
C12 H12A 0.9800 .
C12 H12B 0.9800 .
C12 H12C 0.9800 .

loop_
_geom_hbond_atom_site_label_D
_geom_hbond_atom_site_label_H
_geom_hbond_atom_site_label_A
_geom_hbond_distance_DH
_geom_hbond_distance_HA
_geom_hbond_distance_DA
_geom_hbond_angle_DHA
_geom_hbond_site_symmetry_A
N1 H1N N2 0.84(3) 2.41(2) 2.902(2) 117.8(19) .
N1 H1N N2 0.84(3) 2.41(2) 2.902(2) 117.8(19) 4_565

loop_
_geom_torsion_atom_site_label_1
_geom_torsion_atom_site_label_2
_geom_torsion_atom_site_label_3
_geom_torsion_atom_site_label_4
_geom_torsion
_geom_torsion_site_symmetry_1
C3 N1 C2 C6 0.0 .
C3 N1 C2 C1 180.0 .
C7 C1 C2 N1 62.85(13) 4_565
C7 C1 C2 N1 -62.85(13) .
C7 C1 C2 C6 -117.15(13) 4_565
C7 C1 C2 C6 117.15(13) .
C2 N1 C3 O1 180.0 .
C2 N1 C3 C4 0.0 .
O1 C3 C4 C5 180.0 .
N1 C3 C4 C5 0.0 .
C3 C4 C5 C6 0.0 .
N1 C2 C6 C5 0.0 .
C1 C2 C6 C5 180.0 .
C4 C5 C6 C2 0.0 .
C8 N2 C7 C11 -0.7(2) .
C8 N2 C7 C1 177.61(14) .
C2 C1 C7 N2 58.3(2) .
C7 C1 C7 N2 -68.1(2) 4_565
C2 C1 C7 C11 -123.40(18) .
C7 C1 C7 C11 110.20(18) 4_565
C7 N2 C8 C9 0.7(2) .
C7 N2 C8 C12 -177.90(15) .
N2 C8 C9 C10 -0.2(3) .
C12 C8 C9 C10 178.33(17) .
C8 C9 C10 C11 -0.4(3) .
C9 C10 C11 C7 0.4(3) .
N2 C7 C11 C10 0.1(2) .
C1 C7 C11 C10 -178.12(15) .
